data_7125183
loop_
_publ_author_name
'Hung, Wei-Chieh'
'Sigrist, Marc'
'Hua, Shao-An'
'Wu, Lai-Chin'
'Liu, Tsai-Jung'
'Jin, Bih-Yaw'
'Lee, Gene-Hsiang'
'Peng, Shie-Ming'

_publ_section_title
;
 A heteropentanuclear metal string complex
 [Mo<sub>2</sub>NiMo<sub>2</sub>(tpda)<sub>4</sub>(NCS)<sub>2</sub>] with
 two linearly aligned quadruply bonded Mo<sub>2</sub> units connected by a
 Ni ion and a meso configuration of the complex.
;
_journal_issue 83
_journal_name_full 'Chemical communications (Cambridge, England)'
_journal_page_first 12380
_journal_page_last 12382
_journal_paper_doi 10.1039/c6cc07364f
_journal_volume 52
_journal_year 2016
_chemical_formula_sum 'C62 H44 Mo4 N22 Ni S2'
_chemical_formula_weight 1603.78
_space_group_IT_number 15
_space_group_name_Hall '-C 2yc'
_space_group_name_H-M_alt 'C 1 2/c 1'
_symmetry_cell_setting monoclinic
_symmetry_space_group_name_H-M 'C 1 2/c 1'
_atom_sites_solution_hydrogens geom
_atom_sites_solution_primary direct
_atom_sites_solution_secondary difmap
_audit_block_doi 10.5517/ccdc.csd.cc1469vh
_audit_creation_method SHELXL-97
_audit_update_record
;
2016-09-19 deposited with the CCDC.
2016-09-22 downloaded from the CCDC.
;
_cell_angle_alpha 90.00
_cell_angle_beta 101.343(2)
_cell_angle_gamma 90.00
_cell_formula_units_Z 4
_cell_length_a 17.6253(7)
_cell_length_b 13.6069(5)
_cell_length_c 24.0534(7)
_cell_measurement_reflns_used 13159
_cell_measurement_temperature 150(2)
_cell_measurement_theta_max 25.00
_cell_measurement_theta_min 1.73
_cell_volume 5655.9(3)
_computing_cell_refinement DENZO-SMN
_computing_data_collection 'NONIUS COLLECT'
_computing_data_reduction DENZO-SMN
_computing_molecular_graphics 'Bruker SHELXTL'
_computing_publication_material 'Bruker SHELXTL'
_computing_structure_refinement 'SHELXL-97 (Sheldrick, 2008)'
_computing_structure_solution 'SHELXS-97 (Sheldrick, 2008)'
_diffrn_ambient_temperature 150(2)
_diffrn_measured_fraction_theta_full 0.995
_diffrn_measured_fraction_theta_max 0.995
_diffrn_measurement_device_type 'NONIUS KappaCCD'
_diffrn_measurement_method '\w scans'
_diffrn_radiation_monochromator graphite
_diffrn_radiation_source 'fine-focus sealed tube'
_diffrn_radiation_type MoK\a
_diffrn_radiation_wavelength 0.71073
_diffrn_reflns_av_R_equivalents 0.0825
_diffrn_reflns_av_sigmaI/netI 0.0836
_diffrn_reflns_limit_h_max 20
_diffrn_reflns_limit_h_min -20
_diffrn_reflns_limit_k_max 16
_diffrn_reflns_limit_k_min -15
_diffrn_reflns_limit_l_max 28
_diffrn_reflns_limit_l_min -28
_diffrn_reflns_number 13159
_diffrn_reflns_theta_full 25.00
_diffrn_reflns_theta_max 25.00
_diffrn_reflns_theta_min 1.73
_exptl_absorpt_coefficient_mu 1.330
_exptl_absorpt_correction_T_max 0.9612
_exptl_absorpt_correction_T_min 0.7322
_exptl_absorpt_correction_type multi-scan
_exptl_absorpt_process_details 'SORTAV (Blessing, 1995)'
_exptl_crystal_colour green
_exptl_crystal_density_diffrn 1.883
_exptl_crystal_density_method 'not measured'
_exptl_crystal_description needle
_exptl_crystal_F_000 3192
_exptl_crystal_size_max 0.25
_exptl_crystal_size_mid 0.10
_exptl_crystal_size_min 0.03
_refine_diff_density_max 0.834
_refine_diff_density_min -0.706
_refine_diff_density_rms 0.152
_refine_ls_extinction_method none
_refine_ls_goodness_of_fit_ref 1.013
_refine_ls_hydrogen_treatment constr
_refine_ls_matrix_type full
_refine_ls_number_parameters 412
_refine_ls_number_reflns 4961
_refine_ls_number_restraints 0
_refine_ls_restrained_S_all 1.013
_refine_ls_R_factor_all 0.0887
_refine_ls_R_factor_gt 0.0484
_refine_ls_shift/su_max 0.000
_refine_ls_shift/su_mean 0.000
_refine_ls_structure_factor_coef Fsqd
_refine_ls_weighting_details 'calc w=1/[\s^2^(Fo^2^)+(0.0660P)^2^+0.0000P] where P=(Fo^2^+2Fc^2^)/3'
_refine_ls_weighting_scheme calc
_refine_ls_wR_factor_gt 0.1184
_refine_ls_wR_factor_ref 0.1346
_reflns_number_gt 3272
_reflns_number_total 4961
_reflns_threshold_expression >2sigma(I)
_cod_data_source_file c6cc07364f2.cif
_cod_data_source_block ic17009
_cod_depositor_comments
;
The following automatic conversions were performed:

data item '_symmetry_cell_setting' value 'Monoclinic' was changed to
'monoclinic' in accordance with the
/home/saulius/struct/COD-crude-data/automatic-downloads/DataCite-retrospective/RSC/depositions/lib/dictionaries/cif_core.dic
dictionary named 'cif_core.dic' version 2.4.2 last updated on
2011-04-26.

Automatic conversion script
Id: cif_fix_values 6909 2019-04-08 15:41:33Z antanas 
;
_cod_original_sg_symbol_H-M C2/c
_cod_database_code 7125183

loop_
_symmetry_equiv_pos_as_xyz
'x, y, z'
'-x, y, -z+1/2'
'x+1/2, y+1/2, z'
'-x+1/2, y+1/2, -z+1/2'
'-x, -y, -z'
'x, -y, z-1/2'
'-x+1/2, -y+1/2, -z'
'x+1/2, -y+1/2, z-1/2'

loop_
_atom_site_label
_atom_site_type_symbol
_atom_site_fract_x
_atom_site_fract_y
_atom_site_fract_z
_atom_site_U_iso_or_equiv
_atom_site_adp_type
_atom_site_occupancy
_atom_site_symmetry_multiplicity
_atom_site_calc_flag
_atom_site_refinement_flags
Mo1 Mo 0.28185(4) 0.48806(4) 0.12453(2) 0.0337(2) Uani 1 1 d .
Mo2 Mo 0.26734(4) 0.60695(4) 0.06762(2) 0.03142(19) Uani 1 1 d .
Ni1 Ni 0.2500 0.7500 0.0000 0.0319(3) Uani 1 2 d S
S1 S 0.34146(16) 0.18340(15) 0.23893(10) 0.0789(8) Uani 1 1 d .
N1 N 0.3326(3) 0.5855(3) 0.19374(19) 0.0337(13) Uani 1 1 d .
N2 N 0.2962(3) 0.7155(3) 0.13139(18) 0.0306(12) Uani 1 1 d .
N3 N 0.2752(3) 0.8488(3) 0.06894(18) 0.0312(12) Uani 1 1 d .
N4 N 0.2315(3) 0.5195(3) -0.00545(19) 0.0330(13) Uani 1 1 d .
N5 N 0.2309(4) 0.3889(3) 0.05557(19) 0.0404(14) Uani 1 1 d .
N6 N 0.4005(3) 0.4667(3) 0.11251(19) 0.0348(13) Uani 1 1 d .
N7 N 0.3837(3) 0.6083(3) 0.05759(18) 0.0295(12) Uani 1 1 d .
N8 N 0.3686(3) 0.7460(3) -0.00114(19) 0.0314(13) Uani 1 1 d .
N9 N 0.1492(3) 0.6273(3) 0.06879(18) 0.0310(12) Uani 1 1 d .
N10 N 0.1642(3) 0.5101(3) 0.13947(18) 0.0308(12) Uani 1 1 d .
N11 N 0.2954(3) 0.3587(4) 0.1863(2) 0.0411(14) Uani 1 1 d .
C1 C 0.3728(4) 0.5505(5) 0.2434(2) 0.0389(17) Uani 1 1 d .
H1 H 0.3726 0.4816 0.2497 0.047 Uiso 1 1 calc R
C2 C 0.4137(4) 0.6084(5) 0.2853(2) 0.0457(19) Uani 1 1 d .
H2 H 0.4386 0.5810 0.3205 0.055 Uiso 1 1 calc R
C3 C 0.4178(4) 0.7077(5) 0.2749(3) 0.0468(19) Uani 1 1 d .
H3 H 0.4472 0.7497 0.3025 0.056 Uiso 1 1 calc R
C4 C 0.3790(4) 0.7455(5) 0.2242(2) 0.0405(18) Uani 1 1 d .
H4 H 0.3825 0.8137 0.2167 0.049 Uiso 1 1 calc R
C5 C 0.3356(4) 0.6861(4) 0.1844(2) 0.0360(17) Uani 1 1 d .
C6 C 0.2766(4) 0.8141(4) 0.1230(2) 0.0344(16) Uani 1 1 d .
C7 C 0.2574(4) 0.8721(5) 0.1649(2) 0.0382(17) Uani 1 1 d .
H7 H 0.2542 0.8445 0.2006 0.046 Uiso 1 1 calc R
C8 C 0.2428(4) 0.9704(5) 0.1546(2) 0.0439(18) Uani 1 1 d .
H8 H 0.2285 1.0113 0.1829 0.053 Uiso 1 1 calc R
C9 C 0.2492(4) 1.0086(4) 0.1027(2) 0.0431(18) Uani 1 1 d .
H9 H 0.2421 1.0770 0.0958 0.052 Uiso 1 1 calc R
C10 C 0.2660(4) 0.9479(4) 0.0602(2) 0.0339(16) Uani 1 1 d .
C11 C 0.2076(4) 0.4261(5) 0.0019(3) 0.0433(18) Uani 1 1 d .
C12 C 0.1553(5) 0.3710(5) -0.0396(3) 0.052(2) Uani 1 1 d .
H12 H 0.1353 0.4001 -0.0754 0.062 Uiso 1 1 calc R
C13 C 0.1336(5) 0.2785(5) -0.0292(3) 0.060(2) Uani 1 1 d .
H13 H 0.0996 0.2418 -0.0572 0.072 Uiso 1 1 calc R
C14 C 0.1635(5) 0.2386(5) 0.0250(3) 0.063(2) Uani 1 1 d .
H14 H 0.1524 0.1725 0.0334 0.076 Uiso 1 1 calc R
C15 C 0.2086(5) 0.2963(5) 0.0651(3) 0.051(2) Uani 1 1 d .
H15 H 0.2253 0.2695 0.1019 0.061 Uiso 1 1 calc R
C16 C 0.4494(5) 0.3914(4) 0.1374(3) 0.0429(18) Uani 1 1 d .
H16 H 0.4311 0.3484 0.1629 0.051 Uiso 1 1 calc R
C17 C 0.5202(4) 0.3760(5) 0.1276(3) 0.0411(17) Uani 1 1 d .
H17 H 0.5508 0.3237 0.1463 0.049 Uiso 1 1 calc R
C18 C 0.5490(4) 0.4351(5) 0.0906(2) 0.0428(18) Uani 1 1 d .
H18 H 0.5981 0.4223 0.0814 0.051 Uiso 1 1 calc R
C19 C 0.5047(4) 0.5135(5) 0.0674(2) 0.0401(17) Uani 1 1 d .
H19 H 0.5244 0.5567 0.0426 0.048 Uiso 1 1 calc R
C20 C 0.4322(4) 0.5311(4) 0.0790(2) 0.0335(16) Uani 1 1 d .
C21 C 0.4152(4) 0.6955(4) 0.0418(2) 0.0349(16) Uani 1 1 d .
C22 C 0.4834(5) 0.7330(5) 0.0690(3) 0.0464(19) Uani 1 1 d .
H22 H 0.5135 0.6985 0.1000 0.056 Uiso 1 1 calc R
C23 C 0.5092(5) 0.8217(5) 0.0517(3) 0.057(2) Uani 1 1 d .
H23 H 0.5546 0.8515 0.0727 0.069 Uiso 1 1 calc R
C24 C 0.4687(4) 0.8659(5) 0.0041(3) 0.0446(18) Uani 1 1 d .
H24 H 0.4887 0.9230 -0.0107 0.054 Uiso 1 1 calc R
C25 C 0.3989(4) 0.8272(4) -0.0222(2) 0.0342(16) Uani 1 1 d .
C26 C 0.1172(4) 0.5802(5) 0.1088(2) 0.0359(16) Uani 1 1 d .
C27 C 0.0452(4) 0.5990(5) 0.1209(2) 0.0386(17) Uani 1 1 d .
H27 H 0.0134 0.6483 0.1002 0.046 Uiso 1 1 calc R
C28 C 0.0186(4) 0.5466(5) 0.1631(3) 0.0494(19) Uani 1 1 d .
H28 H -0.0312 0.5590 0.1711 0.059 Uiso 1 1 calc R
C29 C 0.0658(4) 0.4774(5) 0.1924(3) 0.0463(19) Uani 1 1 d .
H29 H 0.0495 0.4403 0.2214 0.056 Uiso 1 1 calc R
C30 C 0.1356(4) 0.4619(5) 0.1799(3) 0.0428(18) Uani 1 1 d .
H30 H 0.1675 0.4132 0.2011 0.051 Uiso 1 1 calc R
C31 C 0.3148(4) 0.2855(5) 0.2078(2) 0.0389(17) Uani 1 1 d .

loop_
_atom_site_aniso_label
_atom_site_aniso_U_11
_atom_site_aniso_U_22
_atom_site_aniso_U_33
_atom_site_aniso_U_23
_atom_site_aniso_U_13
_atom_site_aniso_U_12
Mo1 0.0563(4) 0.0211(3) 0.0225(3) 0.0037(2) 0.0049(3) -0.0001(3)
Mo2 0.0529(4) 0.0199(3) 0.0202(3) 0.0016(2) 0.0042(3) -0.0003(3)
Ni1 0.0545(8) 0.0210(6) 0.0192(6) 0.0002(4) 0.0046(5) -0.0012(6)
S1 0.119(2) 0.0335(12) 0.0845(16) 0.0264(11) 0.0212(15) 0.0194(13)
N1 0.057(4) 0.027(3) 0.018(2) 0.004(2) 0.009(3) -0.001(3)
N2 0.055(4) 0.019(3) 0.018(2) 0.005(2) 0.006(2) -0.003(2)
N3 0.054(4) 0.019(3) 0.020(2) 0.001(2) 0.004(2) -0.003(3)
N4 0.055(4) 0.021(3) 0.022(3) 0.001(2) 0.003(2) -0.009(3)
N5 0.076(4) 0.020(3) 0.024(3) 0.007(2) 0.009(3) -0.005(3)
N6 0.052(4) 0.022(3) 0.029(3) 0.003(2) 0.003(3) 0.003(3)
N7 0.040(3) 0.026(3) 0.020(2) 0.004(2) 0.001(2) 0.003(2)
N8 0.048(4) 0.022(3) 0.024(3) 0.003(2) 0.007(2) 0.000(2)
N9 0.045(3) 0.023(3) 0.024(3) 0.003(2) 0.005(2) 0.001(2)
N10 0.048(4) 0.023(3) 0.022(2) 0.004(2) 0.008(2) -0.001(3)
N11 0.063(4) 0.027(3) 0.036(3) 0.014(3) 0.017(3) 0.000(3)
C1 0.055(5) 0.031(4) 0.031(3) 0.008(3) 0.006(3) 0.008(3)
C2 0.065(5) 0.042(4) 0.024(3) 0.007(3) -0.005(3) 0.001(4)
C3 0.076(6) 0.031(4) 0.029(3) -0.009(3) -0.001(4) 0.001(4)
C4 0.069(5) 0.029(4) 0.022(3) -0.001(3) 0.005(3) -0.003(3)
C5 0.057(5) 0.029(4) 0.022(3) -0.001(3) 0.009(3) 0.000(3)
C6 0.049(4) 0.022(3) 0.031(3) -0.001(3) 0.003(3) -0.002(3)
C7 0.065(5) 0.037(4) 0.014(3) -0.002(3) 0.011(3) 0.001(3)
C8 0.075(5) 0.034(4) 0.024(3) 0.000(3) 0.014(3) 0.004(4)
C9 0.082(6) 0.013(3) 0.033(3) -0.002(3) 0.008(4) 0.004(3)
C10 0.048(4) 0.024(3) 0.027(3) -0.004(3) 0.000(3) -0.003(3)
C11 0.074(6) 0.026(4) 0.029(3) 0.001(3) 0.008(4) 0.006(4)
C12 0.086(6) 0.035(4) 0.032(4) 0.003(3) 0.007(4) -0.011(4)
C13 0.092(7) 0.038(4) 0.042(4) -0.004(3) -0.003(4) -0.030(4)
C14 0.094(7) 0.038(4) 0.053(5) 0.007(4) -0.001(5) -0.025(4)
C15 0.083(6) 0.034(4) 0.029(3) 0.009(3) -0.008(4) -0.009(4)
C16 0.069(6) 0.024(4) 0.030(3) 0.002(3) -0.004(4) -0.002(4)
C17 0.042(5) 0.023(3) 0.054(4) -0.007(3) -0.001(4) 0.007(3)
C18 0.052(5) 0.040(4) 0.032(4) -0.002(3) 0.000(3) 0.009(4)
C19 0.054(5) 0.034(4) 0.031(3) 0.000(3) 0.005(3) -0.010(4)
C20 0.052(5) 0.029(4) 0.021(3) -0.002(3) 0.011(3) -0.004(3)
C21 0.055(5) 0.023(3) 0.025(3) 0.000(3) 0.006(3) -0.005(3)
C22 0.074(6) 0.028(4) 0.030(4) 0.010(3) -0.006(4) -0.001(4)
C23 0.085(6) 0.040(4) 0.037(4) 0.002(3) -0.014(4) -0.020(4)
C24 0.066(5) 0.026(4) 0.036(4) 0.006(3) -0.002(4) -0.014(4)
C25 0.054(5) 0.023(3) 0.024(3) 0.005(3) 0.006(3) 0.002(3)
C26 0.052(5) 0.029(4) 0.025(3) -0.001(3) 0.004(3) -0.004(3)
C27 0.047(5) 0.036(4) 0.031(3) 0.001(3) 0.001(3) -0.004(3)
C28 0.049(5) 0.063(5) 0.038(4) 0.001(4) 0.012(4) -0.006(4)
C29 0.067(6) 0.033(4) 0.043(4) 0.014(3) 0.020(4) -0.002(4)
C30 0.066(5) 0.027(4) 0.037(4) 0.009(3) 0.013(4) -0.003(4)
C31 0.057(5) 0.039(4) 0.021(3) -0.005(3) 0.011(3) -0.006(4)

loop_
_atom_type_symbol
_atom_type_description
_atom_type_scat_dispersion_real
_atom_type_scat_dispersion_imag
_atom_type_scat_source
C C 0.0033 0.0016 'International Tables Vol C Tables 4.2.6.8 and 6.1.1.4'
H H 0.0000 0.0000 'International Tables Vol C Tables 4.2.6.8 and 6.1.1.4'
N N 0.0061 0.0033 'International Tables Vol C Tables 4.2.6.8 and 6.1.1.4'
S S 0.1246 0.1234 'International Tables Vol C Tables 4.2.6.8 and 6.1.1.4'
Ni Ni 0.3393 1.1124 'International Tables Vol C Tables 4.2.6.8 and 6.1.1.4'
Mo Mo -1.6832 0.6857 'International Tables Vol C Tables 4.2.6.8 and 6.1.1.4'

loop_
_geom_angle_atom_site_label_1
_geom_angle_atom_site_label_2
_geom_angle_atom_site_label_3
_geom_angle
_geom_angle_site_symmetry_1
_geom_angle_site_symmetry_3
Mo2 Mo1 N1 90.47(12) . .
Mo2 Mo1 N6 90.75(12) . .
N1 Mo1 N6 85.54(18) . .
Mo2 Mo1 N5 90.11(12) . .
N1 Mo1 N5 179.42(16) . .
N6 Mo1 N5 94.5(2) . .
Mo2 Mo1 N10 90.20(12) . .
N1 Mo1 N10 92.92(18) . .
N6 Mo1 N10 178.20(16) . .
N5 Mo1 N10 87.0(2) . .
Mo2 Mo1 N11 179.00(15) . .
N1 Mo1 N11 89.83(18) . .
N6 Mo1 N11 90.22(19) . .
N5 Mo1 N11 89.59(18) . .
N10 Mo1 N11 88.83(19) . .
Mo1 Mo2 N9 94.98(13) . .
Mo1 Mo2 N7 94.85(12) . .
N9 Mo2 N7 170.15(17) . .
Mo1 Mo2 N4 94.95(13) . .
N9 Mo2 N4 87.18(19) . .
N7 Mo2 N4 92.75(19) . .
Mo1 Mo2 N2 94.81(12) . .
N9 Mo2 N2 89.77(19) . .
N7 Mo2 N2 88.64(19) . .
N4 Mo2 N2 169.99(17) . .
Mo1 Mo2 Ni1 179.65(3) . .
N9 Mo2 Ni1 84.95(12) . .
N7 Mo2 Ni1 85.22(12) . .
N4 Mo2 Ni1 85.39(13) . .
N2 Mo2 Ni1 84.84(12) . .
N8 Ni1 N8 179.999(1) 7_565 .
N8 Ni1 N3 91.70(19) 7_565 .
N8 Ni1 N3 88.30(19) . .
N8 Ni1 N3 88.30(19) 7_565 7_565
N8 Ni1 N3 91.70(19) . 7_565
N3 Ni1 N3 180.0 . 7_565
N8 Ni1 Mo2 89.64(12) 7_565 7_565
N8 Ni1 Mo2 90.36(12) . 7_565
N3 Ni1 Mo2 89.73(12) . 7_565
N3 Ni1 Mo2 90.27(12) 7_565 7_565
N8 Ni1 Mo2 90.35(12) 7_565 .
N8 Ni1 Mo2 89.64(12) . .
N3 Ni1 Mo2 90.27(12) . .
N3 Ni1 Mo2 89.73(12) 7_565 .
Mo2 Ni1 Mo2 180.0 7_565 .
C1 N1 C5 117.4(5) . .
C1 N1 Mo1 121.8(4) . .
C5 N1 Mo1 120.0(4) . .
C5 N2 C6 118.5(5) . .
C5 N2 Mo2 118.1(4) . .
C6 N2 Mo2 123.4(4) . .
C10 N3 C6 117.5(5) . .
C10 N3 Ni1 120.4(4) . .
C6 N3 Ni1 119.0(4) . .
C11 N4 C10 119.1(5) . 7_565
C11 N4 Mo2 117.9(4) . .
C10 N4 Mo2 123.0(4) 7_565 .
C15 N5 C11 117.4(6) . .
C15 N5 Mo1 122.4(4) . .
C11 N5 Mo1 119.2(4) . .
C20 N6 C16 115.4(6) . .
C20 N6 Mo1 120.0(4) . .
C16 N6 Mo1 124.5(4) . .
C20 N7 C21 119.8(5) . .
C20 N7 Mo2 119.5(4) . .
C21 N7 Mo2 119.1(4) . .
C25 N8 C21 117.7(5) . .
C25 N8 Ni1 116.5(4) . .
C21 N8 Ni1 117.0(4) . .
C26 N9 C25 120.0(5) . 7_565
C26 N9 Mo2 119.6(4) . .
C25 N9 Mo2 119.3(4) 7_565 .
C30 N10 C26 116.9(6) . .
C30 N10 Mo1 123.3(4) . .
C26 N10 Mo1 119.7(4) . .
C31 N11 Mo1 161.5(5) . .
N1 C1 C2 123.9(6) . .
C1 C2 C3 118.0(6) . .
C4 C3 C2 119.5(6) . .
C5 C4 C3 120.8(6) . .
C4 C5 N2 125.7(6) . .
C4 C5 N1 120.2(5) . .
N2 C5 N1 113.9(5) . .
C7 C6 N3 122.2(6) . .
C7 C6 N2 122.6(5) . .
N3 C6 N2 115.2(5) . .
C6 C7 C8 119.5(6) . .
C7 C8 C9 118.9(6) . .
C8 C9 C10 120.6(6) . .
N3 C10 C9 120.6(5) . .
N3 C10 N4 115.6(5) . 7_565
C9 C10 N4 123.6(5) . 7_565
N4 C11 N5 115.0(6) . .
N4 C11 C12 125.0(6) . .
N5 C11 C12 119.7(6) . .
C13 C12 C11 121.7(6) . .
C12 C13 C14 117.4(7) . .
C15 C14 C13 119.2(7) . .
N5 C15 C14 124.2(6) . .
C17 C16 N6 124.1(6) . .
C16 C17 C18 120.2(6) . .
C17 C18 C19 117.8(7) . .
C18 C19 C20 121.8(6) . .
C19 C20 N6 120.3(6) . .
C19 C20 N7 125.7(6) . .
N6 C20 N7 113.9(6) . .
C22 C21 N8 121.4(6) . .
C22 C21 N7 123.5(6) . .
N8 C21 N7 114.9(6) . .
C21 C22 C23 119.8(6) . .
C24 C23 C22 119.3(7) . .
C23 C24 C25 119.4(6) . .
N8 C25 C24 121.2(6) . .
N8 C25 N9 115.6(6) . 7_565
C24 C25 N9 122.9(6) . 7_565
N9 C26 N10 114.4(6) . .
N9 C26 C27 125.8(6) . .
N10 C26 C27 119.8(6) . .
C26 C27 C28 120.9(6) . .
C29 C28 C27 118.1(7) . .
C30 C29 C28 119.3(6) . .
C29 C30 N10 125.0(6) . .
N11 C31 S1 178.9(6) . .

loop_
_geom_bond_atom_site_label_1
_geom_bond_atom_site_label_2
_geom_bond_distance
_geom_bond_site_symmetry_2
Mo1 Mo2 2.1021(7) .
Mo1 N1 2.178(5) .
Mo1 N6 2.186(5) .
Mo1 N5 2.189(5) .
Mo1 N10 2.194(5) .
Mo1 N11 2.286(5) .
Mo2 N9 2.106(5) .
Mo2 N7 2.112(5) .
Mo2 N4 2.114(5) .
Mo2 N2 2.118(4) .
Mo2 Ni1 2.5164(5) .
Ni1 N8 2.097(5) 7_565
Ni1 N8 2.097(5) .
Ni1 N3 2.113(4) .
Ni1 N3 2.113(4) 7_565
Ni1 Mo2 2.5163(5) 7_565
S1 C31 1.605(7) .
N1 C1 1.351(7) .
N1 C5 1.389(7) .
N2 C5 1.386(7) .
N2 C6 1.390(7) .
N3 C10 1.369(7) .
N3 C6 1.380(7) .
N4 C11 1.361(8) .
N4 C10 1.399(7) 7_565
N5 C15 1.352(8) .
N5 C11 1.373(7) .
N6 C20 1.381(7) .
N6 C16 1.397(8) .
N7 C20 1.387(7) .
N7 C21 1.394(7) .
N8 C25 1.367(7) .
N8 C21 1.370(7) .
N9 C26 1.368(7) .
N9 C25 1.408(7) 7_565
N10 C30 1.349(7) .
N10 C26 1.377(8) .
N11 C31 1.142(8) .
C1 C2 1.367(8) .
C2 C3 1.379(9) .
C3 C4 1.375(8) .
C4 C5 1.366(8) .
C6 C7 1.373(8) .
C7 C8 1.375(8) .
C8 C9 1.378(8) .
C9 C10 1.390(8) .
C10 N4 1.399(7) 7_565
C11 C12 1.430(9) .
C12 C13 1.353(9) .
C13 C14 1.414(9) .
C14 C15 1.371(9) .
C16 C17 1.331(10) .
C17 C18 1.368(9) .
C18 C19 1.375(9) .
C19 C20 1.380(9) .
C21 C22 1.350(9) .
C22 C23 1.383(9) .
C23 C24 1.363(9) .
C24 C25 1.374(9) .
C25 N9 1.408(7) 7_565
C26 C27 1.380(9) .
C27 C28 1.395(8) .
C28 C29 1.359(9) .
C29 C30 1.340(9) .
